data_4336126
loop_
_publ_author_name
'Raquel Belda'
'Javier Pitarch-Jarque'
'Conxa Soriano'
'Jos\'e M. Llinares'
'Salvador Blasco'
'Jes\'us Ferrando-Soria'
'Enrique Garc\'ia-Espa\~na'

_publ_contact_author_email enrique.garcia-es@uv.es
_publ_contact_author_name 'Enrique Garc\'ia-Espa\~na'
_publ_contact_author_phone '+34 963 544879'
_publ_section_title
;
 Intermolecular Binding Modes in a Novel [1 + 1] Condensation 1H-Pyrazole
 Azamacrocycle: A Solution and Solid State Study with Evidence for CO2
 Fixation
;
_journal_name_full 'Inorganic Chemistry'
_journal_page_first 10795
_journal_page_last 10803
_journal_paper_doi 10.1021/ic400645t
_journal_volume 52
_journal_year 2013
_chemical_formula_moiety 'C16 H29 Cu N5, 2(Cl O4)'
_chemical_formula_sum 'C16 H29 Cl2 Cu N5 O8'
_chemical_formula_weight 553.88
_chemical_name_common '[Cu(py333)](ClO4)2'
_space_group_IT_number 33
_symmetry_cell_setting orthorhombic
_symmetry_space_group_name_Hall 'P 2c -2n'
_symmetry_space_group_name_H-M 'P n a 21'
_atom_sites_solution_hydrogens geom
_atom_sites_solution_primary direct
_atom_sites_solution_secondary difmap
_audit_creation_method SHELXL-97
_cell_angle_alpha 90.00
_cell_angle_beta 90.00
_cell_angle_gamma 90.00
_cell_formula_units_Z 4
_cell_length_a 19.0320(5)
_cell_length_b 8.4710(2)
_cell_length_c 14.1470(8)
_cell_measurement_reflns_used 14547
_cell_measurement_temperature 298(2)
_cell_measurement_theta_max 27.485
_cell_measurement_theta_min 0.998
_cell_volume 2280.78(15)
_computing_cell_refinement 'HKL Scalepack (Otwinowski & Minor 1997)'
_computing_data_collection 'Collect (Bruker AXS BV, 1997-2004)'
_computing_data_reduction 'HKL Denzo and Scalepack (Otwinowski & Minor 1997)'
_computing_structure_refinement 'SHELXL-97 (Sheldrick, 1997)'
_computing_structure_solution 'SHELXS-97 (Sheldrick, 1990)'
_diffrn_ambient_temperature 298(2)
_diffrn_detector_area_resol_mean 9
_diffrn_measured_fraction_theta_full 0.996
_diffrn_measured_fraction_theta_max 0.996
_diffrn_measurement_device '95mm CCD camera on \k-goniostat'
_diffrn_measurement_device_type KappaCCD
_diffrn_measurement_method CCD
_diffrn_radiation_monochromator 'horizonally mounted graphite crystal'
_diffrn_radiation_source 'fine-focus sealed tube'
_diffrn_radiation_type MoK\a
_diffrn_radiation_wavelength 0.71073
_diffrn_reflns_av_R_equivalents 0.1110
_diffrn_reflns_av_sigmaI/netI 0.1079
_diffrn_reflns_limit_h_max 24
_diffrn_reflns_limit_h_min -24
_diffrn_reflns_limit_k_max 9
_diffrn_reflns_limit_k_min -10
_diffrn_reflns_limit_l_max 18
_diffrn_reflns_limit_l_min -18
_diffrn_reflns_number 9165
_diffrn_reflns_theta_full 27.48
_diffrn_reflns_theta_max 27.48
_diffrn_reflns_theta_min 2.14
_exptl_absorpt_coefficient_mu 1.245
_exptl_absorpt_correction_type none
_exptl_crystal_colour blue
_exptl_crystal_density_diffrn 1.613
_exptl_crystal_description bloc
_exptl_crystal_F_000 1148
_exptl_crystal_size_max 0.10
_exptl_crystal_size_mid 0.08
_exptl_crystal_size_min 0.07
_refine_diff_density_max 1.099
_refine_diff_density_min -0.913
_refine_diff_density_rms 0.231
_refine_ls_abs_structure_details 'Flack H D (1983), Acta Cryst. A39, 876-881'
_refine_ls_abs_structure_Flack 0.45(3)
_refine_ls_extinction_method none
_refine_ls_goodness_of_fit_ref 1.040
_refine_ls_hydrogen_treatment refU
_refine_ls_matrix_type full
_refine_ls_number_parameters 290
_refine_ls_number_reflns 4947
_refine_ls_number_restraints 1
_refine_ls_restrained_S_all 1.040
_refine_ls_R_factor_all 0.1099
_refine_ls_R_factor_gt 0.0729
_refine_ls_shift/su_max 0.017
_refine_ls_shift/su_mean 0.002
_refine_ls_structure_factor_coef Fsqd
_refine_ls_weighting_details 'calc w=1/[\s^2^(Fo^2^)+(0.1176P)^2^+0.0000P] where P=(Fo^2^+2Fc^2^)/3'
_refine_ls_weighting_scheme calc
_refine_ls_wR_factor_gt 0.1766
_refine_ls_wR_factor_ref 0.2128
_reflns_number_gt 3300
_reflns_number_total 4947
_reflns_threshold_expression >2sigma(I)
_cod_data_source_file ic400645t_si_002_3.cif
_cod_data_source_block compound3
_cod_database_code 4336126

loop_
_symmetry_equiv_pos_as_xyz
'x, y, z'
'-x, -y, z+1/2'
'-x+1/2, y+1/2, z+1/2'
'x+1/2, -y+1/2, z'

loop_
_atom_site_label
_atom_site_type_symbol
_atom_site_fract_x
_atom_site_fract_y
_atom_site_fract_z
_atom_site_U_iso_or_equiv
_atom_site_adp_type
_atom_site_occupancy
_atom_site_symmetry_multiplicity
_atom_site_calc_flag
_atom_site_refinement_flags
Cu1 Cu 0.14990(4) 0.49199(7) 0.14855(10) 0.0422(2) Uani 1 1 d .
N1 N 0.2486(3) 0.4629(6) 0.1100(5) 0.0464(13) Uani 1 1 d .
N2 N 0.1361(4) 0.4755(7) 0.0025(5) 0.0498(15) Uani 1 1 d .
H2 H 0.0948 0.4261 -0.0108 0.060 Uiso 1 1 calc R
N3 N 0.0570(3) 0.6081(6) 0.1583(5) 0.0544(14) Uani 1 1 d .
H3 H 0.0522 0.6384 0.2197 0.065 Uiso 1 1 calc R
N4 N 0.1077(3) 0.2784(6) 0.2186(5) 0.0526(15) Uani 1 1 d .
H4 H 0.1360 0.1987 0.1985 0.063 Uiso 1 1 calc R
N5 N 0.2010(3) 0.5777(7) 0.2719(4) 0.0510(14) Uani 1 1 d .
H5 H 0.1937 0.6839 0.2732 0.061 Uiso 1 1 calc R
C1 C 0.1959(4) 0.3835(9) -0.0359(5) 0.0552(18) Uani 1 1 d .
H1A H 0.1861 0.2726 -0.0316 0.066 Uiso 1 1 d R
H1B H 0.2030 0.4120 -0.1008 0.066 Uiso 1 1 d R
C2 C 0.1351(5) 0.6397(10) -0.0347(7) 0.072(2) Uani 1 1 d .
H2A H 0.1754 0.6956 -0.0113 0.086 Uiso 1 1 d R
H2B H 0.1370 0.6354 -0.1025 0.086 Uiso 1 1 d R
C3 C 0.0680(6) 0.7279(11) -0.0043(8) 0.084(3) Uani 1 1 d .
H3A H 0.0298 0.6611 -0.0230 0.101 Uiso 1 1 d R
H3B H 0.0653 0.8261 -0.0379 0.101 Uiso 1 1 d R
C4 C 0.0611(5) 0.7556(9) 0.1007(7) 0.067(2) Uani 1 1 d .
H4A H 0.1025 0.8108 0.1209 0.081 Uiso 1 1 d R
H4B H 0.0204 0.8187 0.1141 0.081 Uiso 1 1 d R
C5 C -0.0071(5) 0.5111(9) 0.1341(9) 0.062(3) Uani 1 1 d .
H5A H -0.0482 0.5753 0.1418 0.075 Uiso 1 1 d R
H5B H -0.0044 0.4746 0.0700 0.075 Uiso 1 1 d R
C6 C -0.0150(4) 0.3659(10) 0.1982(7) 0.069(2) Uani 1 1 d .
H6A H -0.0614 0.3257 0.1866 0.083 Uiso 1 1 d R
H6B H -0.0121 0.4041 0.2620 0.083 Uiso 1 1 d R
C7 C 0.0383(5) 0.2363(8) 0.1843(7) 0.064(2) Uani 1 1 d .
H7A H 0.0402 0.2136 0.1178 0.077 Uiso 1 1 d R
H7B H 0.0217 0.1450 0.2177 0.077 Uiso 1 1 d R
C8 C 0.1075(6) 0.2641(10) 0.3209(6) 0.072(2) Uani 1 1 d .
H8A H 0.0679 0.3214 0.3454 0.087 Uiso 1 1 d R
H8B H 0.1038 0.1551 0.3388 0.087 Uiso 1 1 d R
C9 C 0.1741(5) 0.3352(9) 0.3676(8) 0.073(2) Uani 1 1 d .
H9A H 0.2137 0.2957 0.3328 0.088 Uiso 1 1 d R
H9B H 0.1768 0.2990 0.4318 0.088 Uiso 1 1 d R
C10 C 0.1746(5) 0.5145(8) 0.3640(7) 0.059(2) Uani 1 1 d .
H10A H 0.2057 0.5508 0.4129 0.071 Uiso 1 1 d R
H10B H 0.1279 0.5515 0.3765 0.071 Uiso 1 1 d R
C11 C 0.2777(4) 0.5541(11) 0.2631(6) 0.0608(19) Uani 1 1 d .
H11A H 0.2924 0.4775 0.3091 0.073 Uiso 1 1 d R
H11B H 0.2996 0.6537 0.2765 0.073 Uiso 1 1 d R
C12 C 0.2994(4) 0.5023(7) 0.1677(7) 0.053(3) Uani 1 1 d .
C13 C 0.3679(5) 0.5009(8) 0.1354(11) 0.064(3) Uani 1 1 d .
H13 H 0.4043 0.5291 0.1793 0.077 Uiso 1 1 d R
C14 C 0.3827(5) 0.4561(10) 0.0461(9) 0.073(3) Uani 1 1 d .
H14 H 0.4304 0.4518 0.0242 0.088 Uiso 1 1 d R
C15 C 0.3276(5) 0.4164(9) -0.0147(6) 0.061(2) Uani 1 1 d .
H15 H 0.3357 0.3894 -0.0797 0.073 Uiso 1 1 d R
C16 C 0.2605(4) 0.4198(7) 0.0196(5) 0.0486(16) Uani 1 1 d .
Cl1 Cl 0.02094(11) 0.2004(2) 0.86598(15) 0.0562(4) Uani 1 1 d .
O11 O 0.0488(6) 0.095(2) 0.9190(16) 0.279(14) Uani 1 1 d .
O14 O -0.0419(6) 0.1546(12) 0.8222(7) 0.132(4) Uani 1 1 d .
O13 O 0.0674(4) 0.2727(11) 0.8029(6) 0.113(3) Uani 1 1 d .
O12 O 0.0000(7) 0.3363(15) 0.9155(12) 0.187(7) Uani 1 1 d .
Cl2 Cl 0.24710(11) 0.48446(18) 0.6586(2) 0.0638(6) Uani 1 1 d .
O21 O 0.2892(5) 0.4387(12) 0.7379(7) 0.109(3) Uani 1 1 d .
O22 O 0.2928(6) 0.5612(12) 0.5923(7) 0.120(3) Uani 1 1 d .
O23 O 0.2179(8) 0.3563(12) 0.6142(8) 0.179(6) Uani 1 1 d .
O24 O 0.2022(6) 0.6007(15) 0.6913(12) 0.177(6) Uani 1 1 d .

loop_
_atom_site_aniso_label
_atom_site_aniso_U_11
_atom_site_aniso_U_22
_atom_site_aniso_U_33
_atom_site_aniso_U_23
_atom_site_aniso_U_13
_atom_site_aniso_U_12
Cu1 0.0363(4) 0.0500(4) 0.0403(4) -0.0029(3) -0.0018(5) 0.0015(3)
N1 0.040(3) 0.046(3) 0.052(3) -0.004(2) 0.006(3) -0.001(2)
N2 0.052(4) 0.065(3) 0.032(3) -0.001(2) -0.003(3) -0.003(3)
N3 0.050(3) 0.060(3) 0.053(4) -0.008(3) -0.008(3) 0.012(2)
N4 0.054(4) 0.046(3) 0.058(4) -0.003(2) 0.008(3) 0.001(2)
N5 0.045(4) 0.058(3) 0.050(3) -0.002(3) -0.009(3) 0.001(3)
C1 0.055(5) 0.069(4) 0.041(4) -0.009(3) 0.009(4) -0.006(3)
C2 0.069(6) 0.086(5) 0.061(5) 0.019(4) -0.011(5) 0.013(4)
C3 0.079(7) 0.079(5) 0.093(8) 0.033(5) -0.007(6) 0.010(5)
C4 0.058(5) 0.058(4) 0.085(6) 0.001(4) -0.006(5) 0.018(3)
C5 0.039(4) 0.084(5) 0.063(7) -0.003(4) -0.004(4) 0.002(3)
C6 0.043(5) 0.085(5) 0.080(6) -0.013(4) 0.018(5) -0.005(4)
C7 0.058(5) 0.061(4) 0.072(6) -0.004(4) 0.007(4) -0.017(3)
C8 0.090(7) 0.076(5) 0.050(5) 0.008(4) -0.005(5) -0.009(5)
C9 0.078(6) 0.072(5) 0.070(5) 0.016(4) -0.017(6) -0.005(4)
C10 0.054(5) 0.070(4) 0.055(5) -0.006(3) 0.010(4) 0.003(3)
C11 0.042(4) 0.088(5) 0.053(5) -0.005(4) -0.001(4) -0.010(4)
C12 0.045(4) 0.046(3) 0.069(8) -0.003(3) -0.011(4) -0.002(2)
C13 0.039(3) 0.075(4) 0.079(9) -0.005(4) 0.006(6) 0.008(3)
C14 0.035(4) 0.077(5) 0.109(8) -0.018(5) 0.008(5) 0.002(4)
C15 0.059(5) 0.061(4) 0.064(5) -0.013(4) 0.014(4) -0.005(4)
C16 0.053(5) 0.046(3) 0.047(4) 0.000(3) 0.005(3) 0.005(3)
Cl1 0.0536(10) 0.0679(9) 0.0470(9) 0.0035(8) -0.0008(9) -0.0017(8)
O11 0.108(9) 0.278(17) 0.45(3) 0.28(2) 0.011(13) 0.038(10)
O14 0.122(8) 0.149(7) 0.124(8) -0.006(6) -0.013(6) -0.068(6)
O13 0.077(6) 0.174(8) 0.089(5) 0.052(5) 0.017(5) -0.003(5)
O12 0.120(9) 0.183(9) 0.256(18) -0.109(10) -0.048(10) 0.032(8)
Cl2 0.0610(11) 0.0566(8) 0.0739(17) 0.0061(10) -0.0085(15) -0.0049(7)
O21 0.102(7) 0.126(6) 0.099(6) 0.015(5) -0.031(5) 0.006(5)
O22 0.161(9) 0.117(6) 0.083(5) 0.027(5) -0.004(6) -0.044(6)
O23 0.280(14) 0.114(6) 0.144(9) 0.019(5) -0.104(10) -0.101(8)
O24 0.126(9) 0.158(9) 0.248(18) 0.015(9) 0.027(10) 0.053(7)

loop_
_atom_type_symbol
_atom_type_description
_atom_type_scat_dispersion_real
_atom_type_scat_dispersion_imag
_atom_type_scat_source
C C 0.0033 0.0016 'International Tables Vol C Tables 4.2.6.8 and 6.1.1.4'
N N 0.0061 0.0033 'International Tables Vol C Tables 4.2.6.8 and 6.1.1.4'
Cu Cu 0.3201 1.2651 'International Tables Vol C Tables 4.2.6.8 and 6.1.1.4'
H H 0.0000 0.0000 'International Tables Vol C Tables 4.2.6.8 and 6.1.1.4'
Cl Cl 0.1484 0.1585 'International Tables Vol C Tables 4.2.6.8 and 6.1.1.4'
O O 0.0106 0.0060 'International Tables Vol C Tables 4.2.6.8 and 6.1.1.4'
S S 0.1246 0.1234 'International Tables Vol C Tables 4.2.6.8 and 6.1.1.4'
P P 0.1023 0.0942 'International Tables Vol C Tables 4.2.6.8 and 6.1.1.4'

loop_
_geom_angle_atom_site_label_1
_geom_angle_atom_site_label_2
_geom_angle_atom_site_label_3
_geom_angle
N1 Cu1 N3 155.5(3)
N1 Cu1 N2 80.6(3)
N3 Cu1 N2 89.4(3)
N1 Cu1 N5 80.5(3)
N3 Cu1 N5 100.2(2)
N2 Cu1 N5 153.3(3)
N1 Cu1 N4 111.6(2)
N3 Cu1 N4 92.8(2)
N2 Cu1 N4 110.1(2)
N5 Cu1 N4 94.4(2)
C12 N1 C16 122.5(7)
C12 N1 Cu1 119.9(6)
C16 N1 Cu1 117.2(5)
C1 N2 C2 111.8(7)
C1 N2 Cu1 107.5(5)
C2 N2 Cu1 106.8(5)
C1 N2 H2 110.2
C2 N2 H2 110.2
Cu1 N2 H2 110.2
C4 N3 C5 112.0(6)
C4 N3 Cu1 108.9(5)
C5 N3 Cu1 115.2(4)
C4 N3 H3 106.8
C5 N3 H3 106.8
Cu1 N3 H3 106.8
C8 N4 C7 108.1(8)
C8 N4 Cu1 121.0(5)
C7 N4 Cu1 112.4(5)
C8 N4 H4 104.6
C7 N4 H4 104.6
Cu1 N4 H4 104.6
C11 N5 C10 110.8(6)
C11 N5 Cu1 109.6(5)
C10 N5 Cu1 116.1(5)
C11 N5 H5 106.6
C10 N5 H5 106.6
Cu1 N5 H5 106.6
N2 C1 C16 109.4(6)
N2 C1 H1A 110.0
C16 C1 H1A 109.3
N2 C1 H1B 109.0
C16 C1 H1B 109.7
H1A C1 H1B 109.5
N2 C2 C3 111.4(8)
N2 C2 H2A 109.2
C3 C2 H2A 109.0
N2 C2 H2B 108.5
C3 C2 H2B 109.2
H2A C2 H2B 109.5
C4 C3 C2 115.0(8)
C4 C3 H3A 107.2
C2 C3 H3A 105.4
C4 C3 H3B 110.4
C2 C3 H3B 109.1
H3A C3 H3B 109.5
N3 C4 C3 114.3(7)
N3 C4 H4A 106.8
C3 C4 H4A 107.2
N3 C4 H4B 108.5
C3 C4 H4B 110.5
H4A C4 H4B 109.5
N3 C5 C6 112.5(8)
N3 C5 H5A 109.0
C6 C5 H5A 107.9
N3 C5 H5B 110.2
C6 C5 H5B 107.8
H5A C5 H5B 109.5
C7 C6 C5 116.1(7)
C7 C6 H6A 109.8
C5 C6 H6A 105.9
C7 C6 H6B 109.2
C5 C6 H6B 106.2
H6A C6 H6B 109.5
N4 C7 C6 112.9(6)
N4 C7 H7A 110.0
C6 C7 H7A 107.5
N4 C7 H7B 109.4
C6 C7 H7B 107.5
H7A C7 H7B 109.5
N4 C8 C9 113.0(8)
N4 C8 H8A 108.7
C9 C8 H8A 106.9
N4 C8 H8B 110.1
C9 C8 H8B 108.7
H8A C8 H8B 109.5
C10 C9 C8 112.2(8)
C10 C9 H9A 109.0
C8 C9 H9A 106.6
C10 C9 H9B 110.5
C8 C9 H9B 108.8
H9A C9 H9B 109.5
N5 C10 C9 112.9(7)
N5 C10 H10A 107.9
C9 C10 H10A 107.4
N5 C10 H10B 110.8
C9 C10 H10B 108.3
H10A C10 H10B 109.5
C12 C11 N5 113.1(7)
C12 C11 H11A 109.7
N5 C11 H11A 108.8
C12 C11 H11B 108.6
N5 C11 H11B 107.1
H11A C11 H11B 109.5
N1 C12 C13 119.2(10)
N1 C12 C11 116.1(7)
C13 C12 C11 124.6(9)
C14 C13 C12 120.6(11)
C14 C13 H13 121.7
C12 C13 H13 117.7
C13 C14 C15 119.2(8)
C13 C14 H14 120.7
C15 C14 H14 120.1
C16 C15 C14 118.5(8)
C16 C15 H15 119.6
C14 C15 H15 121.8
N1 C16 C15 119.9(7)
N1 C16 C1 114.6(6)
C15 C16 C1 125.4(7)
O11 Cl1 O13 114.7(7)
O11 Cl1 O14 114.7(10)
O13 Cl1 O14 112.3(6)
O11 Cl1 O12 113.4(14)
O13 Cl1 O12 98.0(9)
O14 Cl1 O12 101.9(7)
O23 Cl2 O24 117.8(10)
O23 Cl2 O21 111.8(6)
O24 Cl2 O21 106.0(8)
O23 Cl2 O22 107.8(7)
O24 Cl2 O22 105.7(8)
O21 Cl2 O22 107.2(6)

loop_
_geom_bond_atom_site_label_1
_geom_bond_atom_site_label_2
_geom_bond_distance
Cu1 N1 1.971(6)
Cu1 N3 2.028(5)
Cu1 N2 2.087(7)
Cu1 N5 2.125(6)
Cu1 N4 2.214(6)
N1 C12 1.309(10)
N1 C16 1.348(10)
N2 C1 1.483(10)
N2 C2 1.488(10)
N2 H2 0.9100
N3 C4 1.494(10)
N3 C5 1.510(10)
N3 H3 0.9100
N4 C8 1.452(10)
N4 C7 1.452(10)
N4 H4 0.9100
N5 C11 1.479(10)
N5 C10 1.495(11)
N5 H5 0.9100
C1 C16 1.490(11)
C1 H1A 0.9600
C1 H1B 0.9600
C2 C3 1.540(15)
C2 H2A 0.9602
C2 H2B 0.9600
C3 C4 1.510(15)
C3 H3A 0.9600
C3 H3B 0.9600
C4 H4A 0.9601
C4 H4B 0.9600
C5 C6 1.535(14)
C5 H5A 0.9600
C5 H5B 0.9599
C6 C7 1.507(12)
C6 H6A 0.9601
C6 H6B 0.9599
C7 H7A 0.9600
C7 H7B 0.9600
C8 C9 1.552(13)
C8 H8A 0.9601
C8 H8B 0.9599
C9 C10 1.520(10)
C9 H9A 0.9599
C9 H9B 0.9600
C10 H10A 0.9600
C10 H10B 0.9599
C11 C12 1.478(13)
C11 H11A 0.9599
C11 H11B 0.9600
C12 C13 1.382(12)
C13 C14 1.349(19)
C13 H13 0.9599
C14 C15 1.396(13)
C14 H14 0.9601
C15 C16 1.368(11)
C15 H15 0.9600
Cl1 O11 1.283(10)
Cl1 O13 1.397(7)
Cl1 O14 1.402(10)
Cl1 O12 1.405(11)
Cl2 O23 1.372(9)
Cl2 O24 1.384(11)
Cl2 O21 1.433(9)
Cl2 O22 1.435(10)
